data_7020782
loop_
_publ_author_name
'Serpell, Christopher J.'
'Cookson, James'
'Thompson, Amber L.'
'Brown, Christopher M.'
'Beer, Paul D.'

_publ_section_title
;
 Haloaurate and halopalladate imidazolium salts: structures, properties,
 and use as precursors for catalytic metal nanoparticles.
;
_journal_issue 5
_journal_name_full 'Dalton transactions (Cambridge, England : 2003)'
_journal_page_first 1385
_journal_page_last 1393
_journal_paper_doi 10.1039/c2dt31984e
_journal_volume 42
_journal_year 2013
_chemical_formula_moiety '2(C11 H21 N2), Cl4 Pd'
_chemical_formula_sum 'C22 H42 Cl4 N4 Pd'
_chemical_formula_weight 610.81
_chemical_melting_point 477
_chemical_name_systematic
;
1,3-Di-tert-butyl-1H-imidazol-3-ium tetrachloropalladate
;
_space_group_IT_number 12
_symmetry_cell_setting monoclinic
_symmetry_space_group_name_Hall '-C 2y'
_symmetry_space_group_name_H-M 'C 1 2/m 1'
_atom_sites_solution_hydrogens geom
_atom_sites_solution_primary direct
_audit_creation_date 10-07-01
_audit_creation_method CRYSTALS_ver_14.07
_cell_angle_alpha 90
_cell_angle_beta 125.898(2)
_cell_angle_gamma 90
_cell_formula_units_Z 2
_cell_length_a 17.3545(7)
_cell_length_b 9.4171(5)
_cell_length_c 10.5259(5)
_cell_measurement_reflns_used 1422
_cell_measurement_temperature 150
_cell_measurement_theta_max 27
_cell_measurement_theta_min 5
_cell_volume 1393.50(12)
_computing_cell_refinement 'DENZO/SCALEPACK (Otwinowski & Minor, 1997)'
_computing_data_collection 'COLLECT (Nonius, 2001).'
_computing_data_reduction 'DENZO/SCALEPACK (Otwinowski & Minor, 1997)'
_computing_molecular_graphics 'CAMERON (Watkin et al., 1996)'
_computing_publication_material 'CRYSTALS (Betteridge et al., 2003)'
_computing_structure_refinement 'CRYSTALS (Betteridge et al., 2003)'
_computing_structure_solution 'Superflip (Palatinus & Chapuis, 2007)'
_diffrn_ambient_temperature 150
_diffrn_measured_fraction_theta_full 0.987
_diffrn_measured_fraction_theta_max 0.984
_diffrn_measurement_device Area
_diffrn_measurement_device_type 'Nonius KappaCCD'
_diffrn_measurement_method \w
_diffrn_radiation_monochromator graphite
_diffrn_radiation_type 'Mo K\a'
_diffrn_radiation_wavelength 0.71073
_diffrn_reflns_av_R_equivalents 0.031
_diffrn_reflns_limit_h_max 22
_diffrn_reflns_limit_h_min -22
_diffrn_reflns_limit_k_max 12
_diffrn_reflns_limit_k_min -12
_diffrn_reflns_limit_l_max 13
_diffrn_reflns_limit_l_min -13
_diffrn_reflns_number 5045
_diffrn_reflns_theta_full 25.567
_diffrn_reflns_theta_max 27.491
_diffrn_reflns_theta_min 5.212
_diffrn_standards_number 0
_exptl_absorpt_coefficient_mu 1.066
_exptl_absorpt_correction_T_max 0.90
_exptl_absorpt_correction_T_min 0.82
_exptl_absorpt_correction_type multi-scan
_exptl_absorpt_process_details 'DENZO/SCALEPACK (Otwinowski & Minor, 1997)'
_exptl_crystal_colour red
_exptl_crystal_density_diffrn 1.456
_exptl_crystal_density_meas ?
_exptl_crystal_density_method 'not measured'
_exptl_crystal_description plate
_exptl_crystal_F_000 632
_exptl_crystal_size_max 0.220
_exptl_crystal_size_mid 0.160
_exptl_crystal_size_min 0.100
_refine_diff_density_max 0.73
_refine_diff_density_min -0.88
_refine_ls_extinction_method None
_refine_ls_goodness_of_fit_ref 0.9309
_refine_ls_hydrogen_treatment none
_refine_ls_matrix_type full
_refine_ls_number_parameters 91
_refine_ls_number_reflns 1673
_refine_ls_number_restraints 0
_refine_ls_R_factor_all 0.0504
_refine_ls_R_factor_gt 0.0344
_refine_ls_shift/su_max 0.0073888
_refine_ls_shift/su_mean 0.0019629
_refine_ls_structure_factor_coef Fsqd
_refine_ls_weighting_details
;
Method, part 1, Chebychev polynomial, (Watkin, 1994, Prince, 1982)
[weight] = 1.0/[A~0~*T~0~(x)+A~1~*T~1~(x) ... +A~n-1~]*T~n-1~(x)]
where A~i~ are the Chebychev coefficients listed below and x= Fcalc/Fmax
Method = Robust Weighting (Prince, 1982)
W = [weight] * [1-(deltaF/6*sigmaF)^2^]^2^
A~i~ are:
8.34 11.1 5.53 1.66
;
_refine_ls_weighting_scheme calc
_refine_ls_wR_factor_all 0.0943
_refine_ls_wR_factor_gt 0.0769
_refine_ls_wR_factor_ref 0.0943
_reflns_limit_h_max 18
_reflns_limit_h_min -22
_reflns_limit_k_max 12
_reflns_limit_k_min 0
_reflns_limit_l_max 13
_reflns_limit_l_min 0
_reflns_number_gt 1361
_reflns_number_total 1673
_reflns_threshold_expression I>2.0\s(I)
_oxford_diffrn_Wilson_B_factor 2.05
_oxford_diffrn_Wilson_scale 62.87
_oxford_refine_ls_r_factor_ref 0.0504
_oxford_refine_ls_scale 0.18245(16)
_oxford_reflns_number_all 1673
_oxford_reflns_threshold_expression_ref I>-3.0\s(I)
_oxford_structure_analysis_title 029CJS10
_cod_data_source_file c2dt31984e.txt
_cod_data_source_block 4c
_cod_depositor_comments
;
The following automatic conversions were performed:

'_exptl_crystal_density_meas' value 'not measured' was changed to '?'
- the value is perceived as not measured.

Automatic conversion script
Id: cif_fix_values 3008 2015-01-20 13:52:24Z robertas 
;
_cod_original_sg_symbol_H-M 'C 2/m '
_cod_original_formula_sum 'C22 H42 Cl4 N4 Pd1'
_cod_database_code 7020782

loop_
_symmetry_equiv_pos_as_xyz
x,y,z
-x,-y,-z
x+1/2,y+1/2,z
-x+1/2,-y+1/2,-z
x,-y,z
-x,y,-z
x+1/2,-y+1/2,z
-x+1/2,y+1/2,-z

loop_
_atom_site_label
_atom_site_type_symbol
_atom_site_fract_x
_atom_site_fract_y
_atom_site_fract_z
_atom_site_U_iso_or_equiv
_atom_site_occupancy
_atom_site_adp_type
_atom_site_refinement_flags_posn
_atom_site_refinement_flags_adp
Pd1 Pd 0.5000 0.0000 0.5000 0.0223 1.0000 Uani S T
Cl2 Cl 0.61649(6) 0.17335(9) 0.61928(9) 0.0308 1.0000 Uani . .
N3 N 0.2139(3) 0.5000 0.2012(4) 0.0185 1.0000 Uani S T
C4 C 0.1560(3) 0.500000(7) 0.0394(5) 0.0240 1.0000 Uani S T
C5 C 0.2117(3) 0.500000(7) -0.0109(5) 0.0240 1.0000 Uani S T
N6 N 0.3042(3) 0.5000 0.1210(4) 0.0186 1.0000 Uani S T
C7 C 0.3039(3) 0.500000(7) 0.2466(5) 0.0202 1.0000 Uani S T
C8 C 0.3897(3) 0.5000 0.1189(6) 0.0247 1.0000 Uani S T
C9 C 0.4790(3) 0.500000(7) 0.2844(7) 0.0384 1.0000 Uani S T
C10 C 0.3840(3) 0.3656(5) 0.0331(5) 0.0447 1.0000 Uani . .
C11 C 0.1795(3) 0.5000 0.3034(5) 0.0212 1.0000 Uani S T
C12 C 0.2642(4) 0.500000(7) 0.4735(6) 0.0324 1.0000 Uani S T
C13 C 0.1200(3) 0.3662(4) 0.2641(4) 0.0301 1.0000 Uani . .
H41 H 0.0907 0.5000 -0.0212 0.0295 1.0000 Uiso RS .
H51 H 0.1925 0.5000 -0.1134 0.0306 1.0000 Uiso RS .
H101 H 0.4374 0.3614 0.0293 0.0686 1.0000 Uiso R .
H103 H 0.3273 0.3686 -0.0717 0.0684 1.0000 Uiso R .
H102 H 0.3833 0.2817 0.0840 0.0691 1.0000 Uiso R .
H131 H 0.0964 0.3623 0.3273 0.0467 1.0000 Uiso R .
H132 H 0.1578 0.2825 0.2860 0.0461 1.0000 Uiso R .
H133 H 0.0655 0.3650 0.1523 0.0469 1.0000 Uiso R .
H71 H 0.3563 0.5000 0.3482 0.0269 1.0000 Uiso RS .
H91 H 0.5320 0.5000 0.2803 0.0585 1.0000 Uiso RS .
H93 H 0.4811 0.4171 0.3386 0.0588 1.0000 Uiso R .
H121 H 0.2416 0.5000 0.5374 0.0487 1.0000 Uiso RS .
H123 H 0.3022 0.4168 0.4978 0.0486 1.0000 Uiso R .

loop_
_atom_site_aniso_label
_atom_site_aniso_U_11
_atom_site_aniso_U_22
_atom_site_aniso_U_33
_atom_site_aniso_U_23
_atom_site_aniso_U_13
_atom_site_aniso_U_12
Pd1 0.0289(3) 0.0215(3) 0.0198(3) 0.0000 0.0162(2) 0.0000
Cl2 0.0350(5) 0.0277(5) 0.0290(5) -0.0030(3) 0.0182(4) -0.0068(3)
N3 0.0178(17) 0.0192(17) 0.0194(17) 0.0000 0.0114(15) 0.0000
C4 0.017(2) 0.032(2) 0.019(2) 0.0000 0.0079(17) 0.0000
C5 0.022(2) 0.030(2) 0.018(2) 0.0000 0.0106(18) 0.0000
N6 0.0200(17) 0.0185(17) 0.0210(17) 0.0000 0.0140(15) 0.0000
C7 0.018(2) 0.020(2) 0.021(2) 0.0000 0.0102(17) 0.0000
C8 0.025(2) 0.028(2) 0.028(2) 0.0000 0.020(2) 0.0000
C9 0.018(2) 0.054(4) 0.041(3) 0.0000 0.016(2) 0.0000
C10 0.040(2) 0.048(2) 0.054(2) -0.018(2) 0.033(2) 0.000(2)
C11 0.023(2) 0.027(2) 0.0167(19) 0.0000 0.0128(18) 0.0000
C12 0.031(3) 0.044(3) 0.024(2) 0.0000 0.016(2) 0.0000
C13 0.0348(18) 0.0311(18) 0.0301(17) -0.0002(15) 0.0223(15) -0.0061(15)

loop_
_atom_type_symbol
_atom_type_scat_dispersion_real
_atom_type_scat_dispersion_imag
_atom_type_scat_Cromer_Mann_a1
_atom_type_scat_Cromer_Mann_b1
_atom_type_scat_Cromer_Mann_a2
_atom_type_scat_Cromer_Mann_b2
_atom_type_scat_Cromer_Mann_a3
_atom_type_scat_Cromer_Mann_b3
_atom_type_scat_Cromer_Mann_a4
_atom_type_scat_Cromer_Mann_b4
_atom_type_scat_Cromer_Mann_c
_atom_type_scat_source
C 0.0033 0.0016 2.3100 20.8439 1.0200 10.2075 1.5886 0.5687 0.8650 51.6512 0.2156 'International Tables Vol C 4.2.6.8 and 6.1.1.4'
H 0.0000 0.0000 0.4930 10.5109 0.3229 26.1257 0.1402 3.1424 0.0408 57.7998 0.0030 'International Tables Vol C 4.2.6.8 and 6.1.1.4'
N 0.0061 0.0033 12.2126 0.0057 3.1322 9.8933 2.0125 28.9975 1.1663 0.5826 -11.5290 'International Tables Vol C 4.2.6.8 and 6.1.1.4'
Pd -0.9988 1.0072 19.3319 0.6987 15.5017 7.9893 5.2954 25.2052 0.6058 76.8986 5.2659 'International Tables Vol C 4.2.6.8 and 6.1.1.4'
Cl 0.1484 0.1585 11.4604 0.0104 7.1964 1.1662 6.2556 18.5194 1.6455 47.7784 -9.5574 'International Tables Vol C 4.2.6.8 and 6.1.1.4'

loop_
_geom_angle_atom_site_label_1
_geom_angle_site_symmetry_1
_geom_angle_atom_site_label_2
_geom_angle_atom_site_label_3
_geom_angle_site_symmetry_3
_geom_angle
_geom_angle_publ_flag
Cl2 5_555 Pd1 Cl2 6_656 179.995 yes
Cl2 5_555 Pd1 Cl2 2_656 90.24(4) yes
Cl2 6_656 Pd1 Cl2 2_656 89.76(4) yes
Cl2 5_555 Pd1 Cl2 . 89.76(4) yes
Cl2 6_656 Pd1 Cl2 . 90.24(4) yes
Cl2 2_656 Pd1 Cl2 . 179.995 yes
C4 . N3 C7 . 107.0(4) yes
C4 . N3 C11 . 125.2(4) yes
C7 . N3 C11 . 127.8(4) yes
N3 . C4 C5 . 108.3(4) yes
N3 . C4 H41 . 124.5 no
C5 . C4 H41 . 127.2 no
C4 . C5 N6 . 106.6(4) yes
C4 . C5 H51 . 127.5 no
N6 . C5 H51 . 125.9 no
C5 . N6 C7 . 108.8(4) yes
C5 . N6 C8 . 124.4(4) yes
C7 . N6 C8 . 126.8(4) yes
N3 . C7 N6 . 109.3(4) yes
N3 . C7 H71 . 124.9 no
N6 . C7 H71 . 125.8 no
C10 5_565 C8 N6 . 106.7(3) yes
C10 5_565 C8 C9 . 110.5(3) yes
N6 . C8 C9 . 109.8(4) yes
C10 5_565 C8 C10 . 112.4(5) yes
N6 . C8 C10 . 106.7(3) yes
C9 . C8 C10 . 110.5(3) yes
C8 . C9 H93 5_565 110.1 no
C8 . C9 H91 . 108.4 no
H93 5_565 C9 H91 . 109.3 no
C8 . C9 H93 . 110.1 no
H93 5_565 C9 H93 . 109.5 no
H91 . C9 H93 . 109.3 no
C8 . C10 H101 . 109.4 no
C8 . C10 H103 . 108.9 no
H101 . C10 H103 . 108.7 no
C8 . C10 H102 . 111.8 no
H101 . C10 H102 . 108.7 no
H103 . C10 H102 . 109.2 no
C13 5_565 C11 N3 . 107.2(2) yes
C13 5_565 C11 C12 . 110.8(2) yes
N3 . C11 C12 . 109.2(4) yes
C13 5_565 C11 C13 . 111.5(4) yes
N3 . C11 C13 . 107.2(2) yes
C12 . C11 C13 . 110.8(2) yes
C11 . C12 H123 5_565 110.8 no
C11 . C12 H121 . 108.5 no
H123 5_565 C12 H121 . 108.4 no
C11 . C12 H123 . 110.8 no
H123 5_565 C12 H123 . 109.8 no
H121 . C12 H123 . 108.4 no
C11 . C13 H131 . 109.8 no
C11 . C13 H132 . 110.8 no
H131 . C13 H132 . 107.9 no
C11 . C13 H133 . 110.9 no
H131 . C13 H133 . 108.9 no
H132 . C13 H133 . 108.5 no

loop_
_geom_bond_atom_site_label_1
_geom_bond_atom_site_label_2
_geom_bond_site_symmetry_2
_geom_bond_distance
_geom_bond_publ_flag
Pd1 Cl2 5_555 2.3134(8) yes
Pd1 Cl2 6_656 2.3134(8) yes
Pd1 Cl2 2_656 2.3134(8) yes
Pd1 Cl2 . 2.3134(8) yes
N3 C4 . 1.380(6) yes
N3 C7 . 1.339(5) yes
N3 C11 . 1.504(5) yes
C4 C5 . 1.347(6) yes
C4 H41 . 0.918 no
C5 N6 . 1.375(6) yes
C5 H51 . 0.924 no
N6 C7 . 1.325(5) yes
N6 C8 . 1.498(5) yes
C7 H71 . 0.911 no
C8 C10 5_565 1.524(5) yes
C8 C9 . 1.507(7) yes
C8 C10 . 1.524(5) yes
C9 H93 5_565 0.955 no
C9 H91 . 0.946 no
C9 H93 . 0.955 no
C10 H101 . 0.952 no
C10 H103 . 0.956 no
C10 H102 . 0.958 no
C11 C13 5_565 1.524(4) yes
C11 C12 . 1.510(6) yes
C11 C13 . 1.524(4) yes
C12 H123 5_565 0.957 no
C12 H121 . 0.957 no
C12 H123 . 0.957 no
C13 H131 . 0.965 no
C13 H132 . 0.963 no
C13 H133 . 0.987 no
